data_4327677
loop_
_publ_author_name
'Rob A. T. M. Abbenhuis'
'Ignacio del R\'io'
'Michel M. Bergshoef'
'Jaap Boersma'
'Nora Veldman'
'Anthony L. Spek'
'Gerard van Koten'

_publ_section_title
;
 16- and 18-Electron Ruthenium(II) Complexes of the Neutral, Potentially
 Tridentate Triamine Ligand 2,6-[Bis(dimethylamino)methyl]pyridine (NN'N)
;
_journal_name_full 'Inorganic Chemistry'
_journal_page_first 1749
_journal_page_last 1758
_journal_paper_doi 10.1021/ic971061+
_journal_volume 37
_journal_year 1998
_chemical_formula_moiety 'C22 H38 Cl4 N8 Ru2 , 0.5(C4 H10 O)'
_chemical_formula_sum 'C24 H43 Cl4 N8 O0.5 Ru2'
_chemical_formula_weight 795.61
_space_group_IT_number 14
_symmetry_space_group_name_Hall '-P 2ybc'
_symmetry_space_group_name_H-M 'P 1 21/c 1'
_atom_sites_solution_hydrogens geom
_atom_sites_solution_primary direct
_atom_sites_solution_secondary difmap
_audit_creation_method SHELXL
_cell_angle_alpha 90.00
_cell_angle_beta 93.243(5)
_cell_angle_gamma 90.00
_cell_formula_units_Z 4
_cell_length_a 14.8201(12)
_cell_length_b 14.0198(12)
_cell_length_c 15.1417(11)
_cell_measurement_temperature 150(2)
_cell_volume 3141.0(4)
_computing_structure_refinement 'SHELXL-93 (Sheldrick, 1993)'
_diffrn_ambient_temperature 150(2)
_diffrn_measurement_device CAD4-T
_diffrn_radiation_monochromator graphite
_diffrn_radiation_source 'Rotating Anode '
_diffrn_radiation_type MoKa
_diffrn_radiation_wavelength 0.71073
_diffrn_reflns_av_R_equivalents 0.0524
_diffrn_reflns_av_sigmaI/netI 0.0376
_diffrn_reflns_limit_h_max 19
_diffrn_reflns_limit_h_min -19
_diffrn_reflns_limit_k_max 18
_diffrn_reflns_limit_k_min -13
_diffrn_reflns_limit_l_max 19
_diffrn_reflns_limit_l_min -19
_diffrn_reflns_number 19600
_diffrn_reflns_theta_max 27.48
_diffrn_reflns_theta_min 1.38
_exptl_absorpt_coefficient_mu 1.309
_exptl_crystal_density_diffrn 1.682
_refine_diff_density_max 1.239
_refine_diff_density_min -0.749
_refine_diff_density_rms 0.099
_refine_ls_extinction_method none
_refine_ls_goodness_of_fit_all 1.081
_refine_ls_goodness_of_fit_obs 1.107
_refine_ls_matrix_type full
_refine_ls_number_parameters 333
_refine_ls_number_reflns 7205
_refine_ls_number_restraints 0
_refine_ls_restrained_S_all 1.081
_refine_ls_restrained_S_obs 1.107
_refine_ls_R_factor_all 0.0350
_refine_ls_R_factor_obs 0.0297
_refine_ls_shift/esd_max 0.001
_refine_ls_shift/esd_mean 0.000
_refine_ls_structure_factor_coef Fsqd
_refine_ls_weighting_details 'w=1/[s^2^(Fo^2^)+( 0.0370P)^2^+1.8542P] where P=(Fo^2^+2Fc^2^)/3'
_refine_ls_weighting_scheme calc
_refine_ls_wR_factor_all 0.0772
_refine_ls_wR_factor_obs 0.0743
_reflns_number_observed 6402
_reflns_number_total 7205
_reflns_observed_criterion >2sigma(I)
_cod_data_source_file ic9710612B_4.cif
_cod_data_source_block 8
_cod_depositor_comments
;
The following automatic conversions were performed:

'_refine_ls_weighting_scheme' value 'calc w=1/[s^2^(Fo^2^)+(
0.0370P)^2^+1.8542P] where P=(Fo^2^+2Fc^2^)/3' was changed to 'calc'.
New tag '_refine_ls_weighting_details' was created. The value of the
new tag was set to 'w=1/[s^2^(Fo^2^)+( 0.0370P)^2^+1.8542P] where
P=(Fo^2^+2Fc^2^)/3'.

Automatic conversion script
Id: cif_fix_values 3143 2015-03-26 13:38:13Z robertas 
;
_cod_original_formula_sum 'C24 H43 Cl4 N8 Ru2 O0.5'
_cod_database_code 4327677

loop_
_symmetry_equiv_pos_as_xyz
'x, y, z'
'-x, y+1/2, -z+1/2'
'-x, -y, -z'
'x, -y-1/2, z-1/2'

loop_
_atom_site_aniso_label
_atom_site_aniso_U_11
_atom_site_aniso_U_22
_atom_site_aniso_U_33
_atom_site_aniso_U_23
_atom_site_aniso_U_13
_atom_site_aniso_U_12
Ru1 0.01833(9) 0.01186(9) 0.01836(9) 0.00075(6) 0.00399(7) -0.00127(6)
Ru2 0.02202(10) 0.01283(9) 0.01508(9) 0.00067(6) 0.00162(7) -0.00204(6)
Cl11 0.0326(3) 0.0249(3) 0.0465(4) -0.0061(3) 0.0202(3) 0.0003(3)
Cl12 0.0393(3) 0.0237(3) 0.0355(3) -0.0016(2) 0.0177(3) 0.0051(3)
Cl21 0.0286(3) 0.0403(4) 0.0244(3) 0.0039(2) -0.0040(2) -0.0025(3)
Cl22 0.0385(3) 0.0393(4) 0.0238(3) 0.0050(3) -0.0087(2) -0.0101(3)
N11 0.0250(9) 0.0150(9) 0.0241(9) -0.0003(7) 0.0091(8) -0.0020(7)
N12 0.0265(10) 0.0307(11) 0.0261(10) 0.0014(9) -0.0006(8) -0.0048(9)
N13 0.0305(11) 0.0228(11) 0.0329(11) 0.0064(9) -0.0088(9) -0.0036(8)
N14 0.0223(9) 0.0165(9) 0.0208(9) -0.0009(7) 0.0024(7) -0.0016(7)
N21 0.0373(11) 0.0148(9) 0.0203(9) 0.0011(8) 0.0014(8) -0.0023(8)
N22 0.0259(10) 0.0173(10) 0.0257(10) 0.0005(8) 0.0059(8) -0.0014(8)
N23 0.0395(12) 0.0260(11) 0.0244(10) -0.0023(9) 0.0111(9) -0.0023(9)
N24 0.0235(9) 0.0190(9) 0.0166(9) 0.0008(7) 0.0033(7) -0.0020(8)
C1 0.0324(14) 0.044(2) 0.0382(15) 0.0123(13) -0.0087(11) 0.0003(12)
C2 0.052(2) 0.053(2) 0.0265(13) -0.0128(13) -0.0019(12) -0.0088(15)
C3 0.0238(12) 0.0324(14) 0.045(2) 0.0020(12) 0.0031(11) -0.0090(11)
C4 0.0265(12) 0.0232(12) 0.0349(13) -0.0036(10) 0.0117(10) -0.0054(10)
C5 0.0357(14) 0.0221(13) 0.059(2) -0.0007(13) 0.0170(13) -0.0093(11)
C6 0.055(2) 0.0168(12) 0.055(2) 0.0031(12) 0.0306(15) -0.0028(12)
C7 0.052(2) 0.0200(12) 0.0384(14) 0.0104(11) 0.0152(13) 0.0069(12)
C8 0.0359(13) 0.0165(11) 0.0287(12) 0.0027(9) 0.0070(10) 0.0043(10)
C9 0.0359(14) 0.0247(13) 0.046(2) 0.0137(12) -0.0088(12) 0.0019(11)
C10 0.071(2) 0.038(2) 0.0239(13) -0.0009(12) -0.0131(13) -0.009(2)
C11 0.0298(14) 0.037(2) 0.059(2) 0.0108(15) -0.0136(13) -0.0085(12)
C12 0.047(2) 0.0238(12) 0.0344(14) -0.0057(11) 0.0179(12) -0.0032(12)
C13 0.0253(12) 0.041(2) 0.046(2) 0.0076(13) 0.0070(11) 0.0002(12)
C14 0.0367(13) 0.0195(11) 0.0201(11) 0.0037(9) 0.0065(9) -0.0057(10)
C15 0.0335(13) 0.0201(12) 0.0225(11) 0.0034(9) 0.0016(10) -0.0026(9)
C16 0.052(2) 0.0202(12) 0.0334(14) 0.0069(11) 0.0047(12) -0.0063(12)
C17 0.076(2) 0.0153(12) 0.048(2) 0.0023(12) 0.008(2) -0.0076(14)
C18 0.073(2) 0.0175(12) 0.041(2) -0.0056(12) 0.0117(15) -0.0011(13)
C19 0.050(2) 0.0179(12) 0.0291(13) -0.0043(10) 0.0068(11) -0.0013(11)
C20 0.060(2) 0.0226(13) 0.0317(14) -0.0089(11) 0.0154(13) -0.0020(12)
C21 0.039(2) 0.053(2) 0.047(2) -0.0030(15) 0.0169(13) 0.0126(14)
C22 0.056(2) 0.0338(15) 0.0250(12) -0.0046(11) 0.0194(12) -0.0103(13)

loop_
_atom_site_label
_atom_site_type_symbol
_atom_site_fract_x
_atom_site_fract_y
_atom_site_fract_z
_atom_site_U_iso_or_equiv
_atom_site_thermal_displace_type
_atom_site_occupancy
_atom_site_calc_flag
_atom_site_refinement_flags
Ru1 Ru 0.216483(11) -0.162921(12) 0.173994(11) 0.01607(6) Uani 1 d .
Ru2 Ru 0.298252(12) 0.169946(12) 0.092641(11) 0.01662(6) Uani 1 d .
Cl11 Cl 0.32217(4) -0.24609(5) 0.08614(5) 0.03400(15) Uani 1 d .
Cl12 Cl 0.10809(4) -0.08246(4) 0.26169(4) 0.03224(14) Uani 1 d .
Cl21 Cl 0.18843(4) 0.17112(5) -0.03207(4) 0.03131(14) Uani 1 d .
Cl22 Cl 0.40725(5) 0.16000(5) 0.21777(4) 0.0342(2) Uani 1 d .
N11 N 0.17743(13) -0.28457(13) 0.22452(13) 0.0211(4) Uani 1 d .
N12 N 0.10279(14) -0.1948(2) 0.08254(14) 0.0278(4) Uani 1 d .
N13 N 0.31693(15) -0.17394(15) 0.28337(15) 0.0291(5) Uani 1 d .
N14 N 0.25310(13) -0.03878(13) 0.12914(12) 0.0198(4) Uani 1 d .
N21 N 0.32502(14) 0.30645(14) 0.07831(13) 0.0241(4) Uani 1 d .
N22 N 0.40038(14) 0.16223(13) -0.00447(13) 0.0228(4) Uani 1 d .
N23 N 0.20556(15) 0.2300(2) 0.18431(14) 0.0296(5) Uani 1 d .
N24 N 0.27077(13) 0.03549(14) 0.11152(12) 0.0196(4) Uani 1 d .
C1 C 0.0530(2) -0.1081(2) 0.0487(2) 0.0387(7) Uani 1 d .
H1A H 0.0372(12) -0.0683(8) 0.0987(2) 0.058 Uiso 1 calc R
H1B H -0.0022(7) -0.1276(2) 0.0149(12) 0.058 Uiso 1 calc R
H1C H 0.0915(6) -0.0717(8) 0.0104(11) 0.058 Uiso 1 calc R
C2 C 0.1260(2) -0.2513(2) 0.0045(2) 0.0439(7) Uani 1 d .
H2A H 0.1559(14) -0.3106(8) 0.0242(2) 0.066 Uiso 1 calc R
H2B H 0.1669(13) -0.2143(7) -0.0309(8) 0.066 Uiso 1 calc R
H2C H 0.0708(3) -0.2664(14) -0.0313(8) 0.066 Uiso 1 calc R
C3 C 0.0419(2) -0.2541(2) 0.1362(2) 0.0338(6) Uani 1 d .
H3A H 0.0022(2) -0.2935(2) 0.0961(2) 0.041 Uiso 1 calc R
H3B H 0.0030(2) -0.2117(2) 0.1700(2) 0.041 Uiso 1 calc R
C4 C 0.0954(2) -0.3180(2) 0.1993(2) 0.0278(5) Uani 1 d .
C5 C 0.0658(2) -0.4032(2) 0.2355(2) 0.0385(7) Uani 1 d .
H5 H 0.0090(2) -0.4297(2) 0.2165(2) 0.046 Uiso 1 calc R
C6 C 0.1204(2) -0.4480(2) 0.2992(2) 0.0415(7) Uani 1 d .
H6 H 0.1007(2) -0.5055(2) 0.3252(2) 0.050 Uiso 1 calc R
C7 C 0.2035(2) -0.4101(2) 0.3256(2) 0.0363(6) Uani 1 d .
H7 H 0.2408(2) -0.4405(2) 0.3703(2) 0.044 Uiso 1 calc R
C8 C 0.2320(2) -0.3268(2) 0.2859(2) 0.0269(5) Uani 1 d .
C9 C 0.3223(2) -0.2798(2) 0.3010(2) 0.0361(6) Uani 1 d .
H9A H 0.3656(2) -0.3091(2) 0.2617(2) 0.043 Uiso 1 calc R
H9B H 0.3450(2) -0.2907(2) 0.3629(2) 0.043 Uiso 1 calc R
C10 C 0.2905(2) -0.1260(2) 0.3647(2) 0.0447(7) Uani 1 d .
H10A H 0.2314(7) -0.1497(12) 0.3806(9) 0.067 Uiso 1 calc R
H10B H 0.2870(15) -0.0570(3) 0.3545(5) 0.067 Uiso 1 calc R
H10C H 0.3356(8) -0.1393(13) 0.4129(4) 0.067 Uiso 1 calc R
C11 C 0.4090(2) -0.1385(2) 0.2643(2) 0.0428(7) Uani 1 d .
H11A H 0.4290(6) -0.1695(12) 0.2108(9) 0.064 Uiso 1 calc R
H11B H 0.4515(4) -0.1534(14) 0.3144(7) 0.064 Uiso 1 calc R
H11C H 0.4069(4) -0.0693(3) 0.2553(14) 0.064 Uiso 1 calc R
C12 C 0.3885(2) 0.0840(2) -0.0695(2) 0.0345(6) Uani 1 d .
H12A H 0.3284(6) 0.0885(8) -0.0997(9) 0.052 Uiso 1 calc R
H12B H 0.3946(13) 0.0226(2) -0.0390(3) 0.052 Uiso 1 calc R
H12C H 0.4347(9) 0.0892(8) -0.1131(8) 0.052 Uiso 1 calc R
C13 C 0.4934(2) 0.1557(2) 0.0364(2) 0.0373(6) Uani 1 d .
H13A H 0.5054(5) 0.2109(8) 0.0750(11) 0.056 Uiso 1 calc R
H13B H 0.5368(2) 0.1550(15) -0.0101(2) 0.056 Uiso 1 calc R
H13C H 0.4996(4) 0.0970(7) 0.0713(11) 0.056 Uiso 1 calc R
C14 C 0.3920(2) 0.2555(2) -0.05229(15) 0.0252(5) Uani 1 d .
H14A H 0.4489(2) 0.2691(2) -0.08117(15) 0.030 Uiso 1 calc R
H14B H 0.3426(2) 0.2514(2) -0.09898(15) 0.030 Uiso 1 calc R
C15 C 0.3727(2) 0.3348(2) 0.0097(2) 0.0254(5) Uani 1 d .
C16 C 0.3936(2) 0.4304(2) 0.0004(2) 0.0352(6) Uani 1 d .
H16 H 0.4282(2) 0.4511(2) -0.0470(2) 0.042 Uiso 1 calc R
C17 C 0.3638(2) 0.4950(2) 0.0605(2) 0.0463(8) Uani 1 d .
H17 H 0.3773(2) 0.5608(2) 0.0543(2) 0.056 Uiso 1 calc R
C18 C 0.3141(2) 0.4647(2) 0.1298(2) 0.0435(7) Uani 1 d .
H18 H 0.2931(2) 0.5093(2) 0.1712(2) 0.052 Uiso 1 calc R
C19 C 0.2954(2) 0.3684(2) 0.1382(2) 0.0321(6) Uani 1 d .
C20 C 0.2506(2) 0.3215(2) 0.2134(2) 0.0378(7) Uani 1 d .
H20A H 0.2963(2) 0.3082(2) 0.2620(2) 0.045 Uiso 1 calc R
H20B H 0.2050(2) 0.3653(2) 0.2362(2) 0.045 Uiso 1 calc R
C21 C 0.1148(2) 0.2528(3) 0.1428(2) 0.0458(7) Uani 1 d .
H21A H 0.0845(7) 0.1936(3) 0.1235(14) 0.069 Uiso 1 calc R
H21B H 0.1214(2) 0.2945(14) 0.0917(10) 0.069 Uiso 1 calc R
H21C H 0.0786(6) 0.2852(15) 0.1860(5) 0.069 Uiso 1 calc R
C22 C 0.1917(2) 0.1706(2) 0.2639(2) 0.0377(7) Uani 1 d .
H22A H 0.2505(2) 0.1521(13) 0.2915(8) 0.057 Uiso 1 calc R
H22B H 0.1574(12) 0.1133(8) 0.2465(3) 0.057 Uiso 1 calc R
H22C H 0.1581(12) 0.2074(6) 0.3062(6) 0.057 Uiso 1 calc R

loop_
_atom_type_symbol
_atom_type_description
_atom_type_scat_dispersion_real
_atom_type_scat_dispersion_imag
_atom_type_scat_source
Ru Ru -1.2594 0.8363 'International Tables Vol C Tables 4.2.6.8 and 6.1.1.4'
Cl Cl 0.1484 0.1585 'International Tables Vol C Tables 4.2.6.8 and 6.1.1.4'
N N 0.0061 0.0033 'International Tables Vol C Tables 4.2.6.8 and 6.1.1.4'
C C 0.0033 0.0016 'International Tables Vol C Tables 4.2.6.8 and 6.1.1.4'
H H 0.0000 0.0000 'International Tables Vol C Tables 4.2.6.8 and 6.1.1.4'

loop_
_geom_angle_atom_site_label_1
_geom_angle_atom_site_label_2
_geom_angle_atom_site_label_3
_geom_angle
N14 Ru1 N11 177.07(8)
N14 Ru1 N12 100.51(8)
N11 Ru1 N12 80.50(8)
N14 Ru1 N13 97.85(8)
N11 Ru1 N13 81.13(8)
N12 Ru1 N13 161.62(8)
N14 Ru1 Cl11 92.12(6)
N11 Ru1 Cl11 90.57(6)
N12 Ru1 Cl11 93.08(6)
N13 Ru1 Cl11 87.00(7)
N14 Ru1 Cl12 88.94(6)
N11 Ru1 Cl12 88.38(5)
N12 Ru1 Cl12 86.01(6)
N13 Ru1 Cl12 93.58(7)
Cl11 Ru1 Cl12 178.71(2)
N24 Ru2 N21 177.83(8)
N24 Ru2 N22 102.13(7)
N21 Ru2 N22 79.71(8)
N24 Ru2 N23 97.80(8)
N21 Ru2 N23 80.36(8)
N22 Ru2 N23 160.07(8)
N24 Ru2 Cl21 89.09(6)
N21 Ru2 Cl21 92.19(6)
N22 Ru2 Cl21 86.32(6)
N23 Ru2 Cl21 94.25(6)
N24 Ru2 Cl22 88.01(6)
N21 Ru2 Cl22 90.72(6)
N22 Ru2 Cl22 93.86(6)
N23 Ru2 Cl22 86.59(6)
Cl21 Ru2 Cl22 177.07(2)
C8 N11 C4 123.2(2)
C8 N11 Ru1 118.3(2)
C4 N11 Ru1 118.4(2)
C2 N12 C1 107.1(2)
C2 N12 C3 108.0(2)
C1 N12 C3 109.6(2)
C2 N12 Ru1 114.4(2)
C1 N12 Ru1 113.7(2)
C3 N12 Ru1 103.77(15)
C10 N13 C11 107.3(2)
C10 N13 C9 108.3(2)
C11 N13 C9 108.8(2)
C10 N13 Ru1 113.7(2)
C11 N13 Ru1 115.1(2)
C9 N13 Ru1 103.4(2)
N24 N14 Ru1 172.8(2)
C19 N21 C15 122.3(2)
C19 N21 Ru2 118.5(2)
C15 N21 Ru2 119.2(2)
C12 N22 C13 107.8(2)
C12 N22 C14 108.8(2)
C13 N22 C14 107.8(2)
C12 N22 Ru2 115.30(15)
C13 N22 Ru2 112.8(2)
C14 N22 Ru2 104.02(13)
C21 N23 C22 107.4(2)
C21 N23 C20 108.5(2)
C22 N23 C20 108.6(2)
C21 N23 Ru2 113.7(2)
C22 N23 Ru2 114.9(2)
C20 N23 Ru2 103.4(2)
N14 N24 Ru2 174.1(2)
N12 C3 C4 111.3(2)
N11 C4 C5 119.3(3)
N11 C4 C3 114.2(2)
C5 C4 C3 126.4(2)
C6 C5 C4 118.7(3)
C5 C6 C7 120.5(2)
C6 C7 C8 119.1(3)
N11 C8 C7 119.1(2)
N11 C8 C9 114.3(2)
C7 C8 C9 126.5(2)
C8 C9 N13 111.6(2)
C15 C14 N22 111.1(2)
N21 C15 C16 119.6(2)
N21 C15 C14 113.1(2)
C16 C15 C14 127.2(2)
C17 C16 C15 119.2(3)
C16 C17 C18 120.3(3)
C17 C18 C19 119.1(3)
N21 C19 C18 119.4(2)
N21 C19 C20 113.8(2)
C18 C19 C20 126.6(2)
N23 C20 C19 111.1(2)

loop_
_geom_bond_atom_site_label_1
_geom_bond_atom_site_label_2
_geom_bond_distance
Ru1 N14 1.956(2)
Ru1 N11 1.969(2)
Ru1 N12 2.166(2)
Ru1 N13 2.169(2)
Ru1 Cl11 2.4121(6)
Ru1 Cl12 2.4203(6)
Ru2 N24 1.953(2)
Ru2 N21 1.969(2)
Ru2 N22 2.172(2)
Ru2 N23 2.177(2)
Ru2 Cl21 2.4222(6)
Ru2 Cl22 2.4234(7)
N11 C8 1.336(3)
N11 C4 1.338(3)
N12 C2 1.479(3)
N12 C1 1.496(4)
N12 C3 1.500(3)
N13 C10 1.475(4)
N13 C11 1.495(3)
N13 C9 1.509(3)
N14 N24 1.110(3)
N21 C19 1.347(3)
N21 C15 1.349(3)
N22 C12 1.477(3)
N22 C13 1.482(3)
N22 C14 1.497(3)
N23 C21 1.487(4)
N23 C22 1.489(3)
N23 C20 1.500(3)
C3 C4 1.503(4)
C4 C5 1.395(3)
C5 C6 1.376(4)
C6 C7 1.380(4)
C7 C8 1.390(3)
C8 C9 1.497(4)
C14 C15 1.493(3)
C15 C16 1.385(3)
C16 C17 1.375(4)
C17 C18 1.383(4)
C18 C19 1.385(4)
C19 C20 1.501(4)
